data_4088852
loop_
_publ_author_name
'Bissert, Robin'
'Braunschweig, Holger'
'Dewhurst, Rian D.'
'Schneider, Christoph'

_publ_section_title
;
 Metal-Only Lewis Pairs Based on Zerovalent Osmium
;
_journal_issue 15
_journal_name_full Organometallics
_journal_page_first 2567
_journal_paper_doi 10.1021/acs.organomet.6b00495
_journal_volume 35
_journal_year 2016
_chemical_formula_moiety 'C25 H24 N2 O4 Os'
_chemical_formula_sum 'C25 H24 N2 O4 Os'
_chemical_formula_weight 606.66
_space_group_crystal_system orthorhombic
_space_group_IT_number 62
_space_group_name_Hall '-P 2ac 2n'
_space_group_name_H-M_alt 'P n m a'
_atom_sites_solution_hydrogens geom
_atom_sites_solution_secondary iterative
_audit_creation_method SHELXL-2014/7
_cell_angle_alpha 90
_cell_angle_beta 90
_cell_angle_gamma 90
_cell_formula_units_Z 4
_cell_length_a 15.8145(9)
_cell_length_b 19.413(8)
_cell_length_c 7.594(10)
_cell_measurement_reflns_used 9827
_cell_measurement_temperature 100(2)
_cell_measurement_theta_max 26.76
_cell_measurement_theta_min 2.78
_cell_volume 2331(3)
_computing_cell_refinement 'Saint+ ver. V8.34A (Bruker AXS)'
_computing_data_collection 'APEX2 ver. 2014.9 (Bruker AXS)'
_computing_data_reduction 'Saint+ ver. V8.34A (Bruker AXS)'
_computing_molecular_graphics 'ShelXLe (Huebschle et all, 2011)'
_computing_publication_material 'SHELXL-2014/7 (Sheldrick, 2014)'
_computing_structure_refinement 'SHELXL-2014/7 (Sheldrick, 2014)'
_computing_structure_solution 'SHELXT (Sheldrick, 2012)'
_diffrn_ambient_temperature 100(2)
_diffrn_detector 'CMOS area detector (Photon 100)'
_diffrn_detector_area_resol_mean 8.333
_diffrn_measured_fraction_theta_full 0.999
_diffrn_measured_fraction_theta_max 0.999
_diffrn_measurement_device_type 'Bruker D8 Quest'
_diffrn_measurement_method '\f and \w scans'
_diffrn_radiation_type MoK\a
_diffrn_radiation_wavelength 0.71073
_diffrn_reflns_av_R_equivalents 0.0266
_diffrn_reflns_av_unetI/netI 0.0105
_diffrn_reflns_Laue_measured_fraction_full 0.999
_diffrn_reflns_Laue_measured_fraction_max 0.999
_diffrn_reflns_limit_h_max 20
_diffrn_reflns_limit_h_min -20
_diffrn_reflns_limit_k_max 24
_diffrn_reflns_limit_k_min -24
_diffrn_reflns_limit_l_max 9
_diffrn_reflns_limit_l_min -9
_diffrn_reflns_number 39347
_diffrn_reflns_point_group_measured_fraction_full 0.999
_diffrn_reflns_point_group_measured_fraction_max 0.999
_diffrn_reflns_theta_full 26.000
_diffrn_reflns_theta_max 26.757
_diffrn_reflns_theta_min 2.576
_diffrn_source 'microfocus sealed tube (Incoatec ImS)'
_exptl_absorpt_coefficient_mu 5.502
_exptl_absorpt_correction_T_max 0.7454
_exptl_absorpt_correction_T_min 0.5537
_exptl_absorpt_correction_type multi-scan
_exptl_absorpt_process_details 'SadAbs 2014/5 (Bruker AXS)'
_exptl_crystal_colour colourless
_exptl_crystal_density_diffrn 1.728
_exptl_crystal_description block
_exptl_crystal_F_000 1184
_exptl_crystal_size_max 0.201
_exptl_crystal_size_mid 0.147
_exptl_crystal_size_min 0.133
_refine_diff_density_max 1.392
_refine_diff_density_min -0.815
_refine_diff_density_rms 0.076
_refine_ls_extinction_method none
_refine_ls_goodness_of_fit_ref 1.111
_refine_ls_hydrogen_treatment constr
_refine_ls_matrix_type full
_refine_ls_number_parameters 157
_refine_ls_number_reflns 2559
_refine_ls_number_restraints 0
_refine_ls_restrained_S_all 1.111
_refine_ls_R_factor_all 0.0156
_refine_ls_R_factor_gt 0.0138
_refine_ls_shift/su_max 0.004
_refine_ls_shift/su_mean 0.000
_refine_ls_structure_factor_coef Fsqd
_refine_ls_weighting_details 'w=1/[\s^2^(Fo^2^)+(0.0139P)^2^+2.8893P] where P=(Fo^2^+2Fc^2^)/3'
_refine_ls_weighting_scheme calc
_refine_ls_wR_factor_gt 0.0320
_refine_ls_wR_factor_ref 0.0329
_reflns_Friedel_coverage 0.000
_reflns_number_gt 2414
_reflns_number_total 2559
_reflns_threshold_expression 'I > 2\s(I)'
_cod_data_source_file om6b00495_si_002.cif
_cod_data_source_block 1b
_cod_original_cell_volume 2332(3)
_cod_database_code 4088852
_shelx_shelxl_version_number 2014/7
_shelx_space_group_comment
;
The symmetry employed for this shelxl refinement is uniquely defined
by the following loop, which should always be used as a source of
symmetry information in preference to the above space-group names.
They are only intended as comments.
;
_shelx_estimated_absorpt_t_min 0.404
_shelx_estimated_absorpt_t_max 0.528

loop_
_space_group_symop_operation_xyz
'x, y, z'
'-x+1/2, -y, z+1/2'
'-x, y+1/2, -z'
'x+1/2, -y+1/2, -z+1/2'
'-x, -y, -z'
'x-1/2, y, -z-1/2'
'x, -y-1/2, z'
'-x-1/2, y-1/2, z-1/2'

loop_
_atom_site_label
_atom_site_type_symbol
_atom_site_fract_x
_atom_site_fract_y
_atom_site_fract_z
_atom_site_U_iso_or_equiv
_atom_site_adp_type
_atom_site_occupancy
_atom_site_site_symmetry_order
_atom_site_calc_flag
_atom_site_refinement_flags_posn
_atom_site_refinement_flags_adp
_atom_site_refinement_flags_occupancy
Os1 Os 0.54487(2) 0.2500 0.38565(2) 0.00992(4) Uani 1 2 d S T P
O1 O 0.43718(14) 0.2500 0.0497(3) 0.0245(5) Uani 1 2 d S T P
N1 N 0.63531(10) 0.30530(8) 0.7290(2) 0.0112(3) Uani 1 1 d . . .
C1 C 0.47692(18) 0.2500 0.1745(4) 0.0164(6) Uani 1 2 d S T P
O2 O 0.38251(13) 0.2500 0.6101(3) 0.0214(5) Uani 1 2 d S T P
C2 C 0.44463(18) 0.2500 0.5300(4) 0.0154(6) Uani 1 2 d S T P
C3 C 0.59083(12) 0.33729(10) 0.3073(2) 0.0156(4) Uani 1 1 d . . .
O3 O 0.61102(10) 0.38814(7) 0.2416(2) 0.0233(3) Uani 1 1 d . . .
C4 C 0.61417(16) 0.2500 0.6274(3) 0.0106(5) Uani 1 2 d S T P
C5 C 0.66801(12) 0.28459(10) 0.8900(2) 0.0139(4) Uani 1 1 d . . .
H5 H 0.6868 0.3138 0.9825 0.017 Uiso 1 1 calc R U .
C6 C 0.63874(12) 0.37710(9) 0.6770(2) 0.0116(3) Uani 1 1 d . . .
C9 C 0.65430(13) 0.51571(10) 0.5956(3) 0.0166(4) Uani 1 1 d . . .
C7 C 0.57357(12) 0.42170(10) 0.7242(3) 0.0136(4) Uani 1 1 d . . .
C8 C 0.58240(13) 0.49113(10) 0.6801(3) 0.0162(4) Uani 1 1 d . . .
H8 H 0.5382 0.5223 0.7085 0.019 Uiso 1 1 calc R U .
C10 C 0.71865(12) 0.46963(10) 0.5526(3) 0.0156(4) Uani 1 1 d . . .
H10 H 0.7679 0.4862 0.4949 0.019 Uiso 1 1 calc R U .
C11 C 0.71234(12) 0.39974(10) 0.5922(2) 0.0131(4) Uani 1 1 d . . .
C12 C 0.49627(13) 0.39737(11) 0.8225(3) 0.0184(4) Uani 1 1 d . . .
H12 H 0.4503 0.4307 0.8066 0.028 Uiso 1 1 calc R U .
H00J H 0.5096 0.3932 0.9481 0.028 Uiso 1 1 calc R U .
H00K H 0.4787 0.3524 0.7768 0.028 Uiso 1 1 calc R U .
C13 C 0.66359(15) 0.59144(11) 0.5537(3) 0.0242(5) Uani 1 1 d . . .
H00D H 0.6085 0.6141 0.5643 0.036 Uiso 1 1 calc R U .
H00E H 0.6848 0.5968 0.4332 0.036 Uiso 1 1 calc R U .
H13 H 0.7035 0.6125 0.6364 0.036 Uiso 1 1 calc R U .
C14 C 0.78119(12) 0.35021(10) 0.5406(3) 0.0169(4) Uani 1 1 d . . .
H00A H 0.8284 0.3758 0.4883 0.025 Uiso 1 1 calc R U .
H00B H 0.7590 0.3172 0.4545 0.025 Uiso 1 1 calc R U .
H14 H 0.8010 0.3254 0.6452 0.025 Uiso 1 1 calc R U .

loop_
_atom_site_aniso_label
_atom_site_aniso_U_11
_atom_site_aniso_U_22
_atom_site_aniso_U_33
_atom_site_aniso_U_23
_atom_site_aniso_U_13
_atom_site_aniso_U_12
Os1 0.00959(6) 0.01007(6) 0.01011(6) 0.000 -0.00111(4) 0.000
O1 0.0265(12) 0.0243(11) 0.0227(11) 0.000 -0.0132(10) 0.000
N1 0.0127(8) 0.0105(7) 0.0105(7) 0.0006(6) -0.0003(6) -0.0005(6)
C1 0.0183(14) 0.0111(12) 0.0199(14) 0.000 0.0001(12) 0.000
O2 0.0162(11) 0.0208(10) 0.0272(12) 0.000 0.0071(9) 0.000
C2 0.0177(14) 0.0119(12) 0.0167(14) 0.000 -0.0042(11) 0.000
C3 0.0161(9) 0.0185(10) 0.0121(9) -0.0013(7) -0.0045(7) 0.0002(8)
O3 0.0326(9) 0.0192(7) 0.0180(7) 0.0048(6) -0.0053(6) -0.0087(7)
C4 0.0086(12) 0.0123(12) 0.0109(12) 0.000 0.0008(9) 0.000
C5 0.0157(9) 0.0155(9) 0.0105(9) -0.0007(7) -0.0023(7) -0.0008(8)
C6 0.0143(9) 0.0097(8) 0.0109(8) 0.0004(7) -0.0028(7) -0.0009(7)
C9 0.0217(10) 0.0126(9) 0.0156(10) 0.0015(7) -0.0028(8) -0.0028(8)
C7 0.0142(9) 0.0141(9) 0.0124(9) -0.0021(7) -0.0006(7) -0.0004(7)
C8 0.0173(10) 0.0139(9) 0.0174(10) -0.0012(8) -0.0009(8) 0.0027(8)
C10 0.0152(9) 0.0166(9) 0.0151(9) 0.0016(8) 0.0000(8) -0.0045(8)
C11 0.0134(9) 0.0146(9) 0.0111(9) -0.0009(7) -0.0024(7) -0.0002(7)
C12 0.0166(10) 0.0171(9) 0.0217(10) -0.0004(8) 0.0048(8) -0.0010(8)
C13 0.0300(12) 0.0146(10) 0.0281(12) 0.0046(9) 0.0021(9) -0.0020(9)
C14 0.0128(9) 0.0183(10) 0.0196(10) 0.0002(8) 0.0008(8) -0.0006(8)

loop_
_atom_type_symbol
_atom_type_description
_atom_type_scat_dispersion_real
_atom_type_scat_dispersion_imag
_atom_type_scat_source
C C 0.0033 0.0016 'International Tables Vol C Tables 4.2.6.8 and 6.1.1.4'
H H 0.0000 0.0000 'International Tables Vol C Tables 4.2.6.8 and 6.1.1.4'
N N 0.0061 0.0033 'International Tables Vol C Tables 4.2.6.8 and 6.1.1.4'
O O 0.0106 0.0060 'International Tables Vol C Tables 4.2.6.8 and 6.1.1.4'
Os Os -1.2165 7.6030 'International Tables Vol C Tables 4.2.6.8 and 6.1.1.4'

loop_
_geom_angle_atom_site_label_1
_geom_angle_atom_site_label_2
_geom_angle_atom_site_label_3
_geom_angle
_geom_angle_site_symmetry_1
_geom_angle_site_symmetry_3
C2 Os1 C1 90.84(14) . .
C2 Os1 C3 118.90(6) . 7_565
C1 Os1 C3 87.34(8) . 7_565
C2 Os1 C3 118.90(6) . .
C1 Os1 C3 87.34(8) . .
C3 Os1 C3 122.00(12) 7_565 .
C2 Os1 C4 86.18(12) . .
C1 Os1 C4 177.01(11) . .
C3 Os1 C4 94.10(7) 7_565 .
C3 Os1 C4 94.10(7) . .
C4 N1 C5 111.23(16) . .
C4 N1 C6 127.73(17) . .
C5 N1 C6 120.31(15) . .
O1 C1 Os1 179.7(3) . .
O2 C2 Os1 177.1(2) . .
O3 C3 Os1 170.79(17) . .
N1 C4 N1 103.8(2) 7_565 .
N1 C4 Os1 127.70(11) 7_565 .
N1 C4 Os1 127.70(11) . .
C5 C5 N1 106.85(10) 7_565 .
C5 C5 H5 126.6 7_565 .
N1 C5 H5 126.6 . .
C7 C6 C11 122.55(17) . .
C7 C6 N1 119.99(17) . .
C11 C6 N1 117.26(16) . .
C8 C9 C10 119.02(18) . .
C8 C9 C13 120.70(19) . .
C10 C9 C13 120.27(19) . .
C6 C7 C8 117.67(18) . .
C6 C7 C12 122.17(17) . .
C8 C7 C12 120.15(18) . .
C9 C8 C7 121.61(18) . .
C9 C8 H8 119.2 . .
C7 C8 H8 119.2 . .
C11 C10 C9 121.47(19) . .
C11 C10 H10 119.3 . .
C9 C10 H10 119.3 . .
C10 C11 C6 117.67(18) . .
C10 C11 C14 120.93(18) . .
C6 C11 C14 121.37(17) . .
C7 C12 H12 109.5 . .
C7 C12 H00J 109.5 . .
H12 C12 H00J 109.5 . .
C7 C12 H00K 109.5 . .
H12 C12 H00K 109.5 . .
H00J C12 H00K 109.5 . .
C9 C13 H00D 109.5 . .
C9 C13 H00E 109.5 . .
H00D C13 H00E 109.5 . .
C9 C13 H13 109.5 . .
H00D C13 H13 109.5 . .
H00E C13 H13 109.5 . .
C11 C14 H00A 109.5 . .
C11 C14 H00B 109.5 . .
H00A C14 H00B 109.5 . .
C11 C14 H14 109.5 . .
H00A C14 H14 109.5 . .
H00B C14 H14 109.5 . .

loop_
_geom_bond_atom_site_label_1
_geom_bond_atom_site_label_2
_geom_bond_distance
_geom_bond_site_symmetry_2
Os1 C2 1.927(3) .
Os1 C1 1.931(3) .
Os1 C3 1.937(2) 7_565
Os1 C3 1.937(2) .
Os1 C4 2.138(3) .
O1 C1 1.137(4) .
N1 C4 1.364(2) .
N1 C5 1.387(3) .
N1 C6 1.450(2) .
O2 C2 1.156(4) .
C3 O3 1.151(2) .
C4 N1 1.364(2) 7_565
C5 C5 1.343(4) 7_565
C5 H5 0.9500 .
C6 C7 1.393(3) .
C6 C11 1.401(3) .
C9 C8 1.390(3) .
C9 C10 1.394(3) .
C9 C13 1.511(3) .
C7 C8 1.396(3) .
C7 C12 1.508(3) .
C8 H8 0.9500 .
C10 C11 1.393(3) .
C10 H10 0.9500 .
C11 C14 1.505(3) .
C12 H12 0.9800 .
C12 H00J 0.9800 .
C12 H00K 0.9800 .
C13 H00D 0.9800 .
C13 H00E 0.9800 .
C13 H13 0.9800 .
C14 H00A 0.9800 .
C14 H00B 0.9800 .
C14 H14 0.9800 .
